data_1519542
loop_
_publ_author_name
'Butler, Ian R.'
'Horton, Peter N.'
'Hursthouse, Michael B.'

_publ_section_title
;
 C22H36Cl2FeP2Pd
;
_journal_name_full 'Crystal Structure Report Archive'
_journal_page_first 915
_journal_year 2003
_chemical_formula_moiety 'C22 H36 Cl2 Fe P2 Pd'
_chemical_formula_sum 'C22 H36 Cl2 Fe P2 Pd'
_chemical_formula_weight 595.60
_space_group_IT_number 62
_symmetry_cell_setting orthorhombic
_symmetry_space_group_name_Hall '-P 2ac 2n'
_symmetry_space_group_name_H-M 'P n m a'
_atom_sites_solution_hydrogens geom
_atom_sites_solution_primary direct
_atom_sites_solution_secondary difmap
_cell_angle_alpha 90.00
_cell_angle_beta 90.00
_cell_angle_gamma 90.00
_cell_formula_units_Z 4
_cell_length_a 10.0317(5)
_cell_length_b 16.1909(10)
_cell_length_c 15.0201(9)
_cell_measurement_reflns_used 5391
_cell_measurement_temperature 120(2)
_cell_measurement_theta_max 27.485
_cell_measurement_theta_min 2.910
_cell_volume 2439.6(2)
_computing_cell_refinement ' DENZO (Otwinowski & Minor, 1997) and COLLECT (Hooft, 1998)'
_computing_data_collection ' DENZO (Otwinowski and Minor, 1997)'
_computing_data_reduction ' DENZO (Otwinowski & Minor, 1997) and COLLECT (Hooft, 1998)'
_computing_molecular_graphics 'PLATON (Spek, 1990)'
_computing_structure_refinement 'SHELXL-97 (Sheldrick, 1997b)'
_computing_structure_solution 'SHELXS-97 (Sheldrick, 1997a)'
_diffrn_ambient_temperature 120(2)
_diffrn_detector_area_resol_mean 9.091
_diffrn_measured_fraction_theta_full 0.990
_diffrn_measured_fraction_theta_max 0.990
_diffrn_measurement_device_type 'Nonius KappaCCD Area Detector'
_diffrn_measurement_method '\f and \w scans to fill Ewald Sphere'
_diffrn_radiation_monochromator graphite
_diffrn_radiation_source 'Nonius FR591 rotating anode'
_diffrn_radiation_type MoK\a
_diffrn_radiation_wavelength 0.71073
_diffrn_reflns_av_R_equivalents 0.1830
_diffrn_reflns_av_sigmaI/netI 0.0721
_diffrn_reflns_limit_h_max 13
_diffrn_reflns_limit_h_min -13
_diffrn_reflns_limit_k_max 19
_diffrn_reflns_limit_k_min -20
_diffrn_reflns_limit_l_max 19
_diffrn_reflns_limit_l_min -19
_diffrn_reflns_number 31579
_diffrn_reflns_theta_full 27.48
_diffrn_reflns_theta_max 27.48
_diffrn_reflns_theta_min 3.39
_exptl_absorpt_coefficient_mu 1.689
_exptl_absorpt_correction_T_max 0.9203
_exptl_absorpt_correction_T_min 0.6492
_exptl_absorpt_correction_type multi-scan
_exptl_absorpt_process_details 'SORTAV Blessing (1997)'
_exptl_crystal_colour 'Dark Orange'
_exptl_crystal_density_diffrn 1.622
_exptl_crystal_density_method 'not measured'
_exptl_crystal_description Block
_exptl_crystal_F_000 1216
_exptl_crystal_size_max 0.28
_exptl_crystal_size_mid 0.06
_exptl_crystal_size_min 0.05
_refine_diff_density_max 1.328
_refine_diff_density_min -1.403
_refine_diff_density_rms 0.150
_refine_ls_extinction_coef 0.0022(5)
_refine_ls_extinction_expression Fc^*^=kFc[1+0.001xFc^2^\l^3^/sin(2\q)]^-1/4^
_refine_ls_extinction_method SHELXL
_refine_ls_goodness_of_fit_ref 1.045
_refine_ls_hydrogen_treatment constr
_refine_ls_matrix_type full
_refine_ls_number_parameters 138
_refine_ls_number_reflns 2871
_refine_ls_number_restraints 0
_refine_ls_restrained_S_all 1.045
_refine_ls_R_factor_all 0.0607
_refine_ls_R_factor_gt 0.0449
_refine_ls_shift/su_max 0.001
_refine_ls_shift/su_mean 0.000
_refine_ls_structure_factor_coef Fsqd
_refine_ls_weighting_details 'calc w=1/[\s^2^(Fo^2^)+(0.0546P)^2^+2.3740P] where P=(Fo^2^+2Fc^2^)/3'
_refine_ls_weighting_scheme calc
_refine_ls_wR_factor_gt 0.1095
_refine_ls_wR_factor_ref 0.1198
_reflns_number_gt 2284
_reflns_number_total 2871
_reflns_threshold_expression >2sigma(I)
_cod_data_source_file eCrystal-915.cif
_cod_data_source_block s93
_cod_depositor_comments
;
Citation :
Butler, Ian R. and Horton, Peter N. and Hursthouse, Michael B. (2003) 
University of Southampton, Crystal Structure Report Archive. 
(doi:10.5258/ecrystals/915)

More at:
http://ecrystals.chem.soton.ac.uk/915/
;
_cod_original_sg_symbol_H-M Pnma
_cod_database_code 1519542

loop_
_symmetry_equiv_pos_as_xyz
'x, y, z'
'-x+1/2, -y, z+1/2'
'x+1/2, -y+1/2, -z+1/2'
'-x, y+1/2, -z'
'-x, -y, -z'
'x-1/2, y, -z-1/2'
'-x-1/2, y-1/2, z-1/2'
'x, -y-1/2, z'

loop_
_atom_site_label
_atom_site_type_symbol
_atom_site_fract_x
_atom_site_fract_y
_atom_site_fract_z
_atom_site_U_iso_or_equiv
_atom_site_adp_type
_atom_site_occupancy
_atom_site_symmetry_multiplicity
_atom_site_calc_flag
_atom_site_refinement_flags
_atom_site_disorder_assembly
_atom_site_disorder_group
C1 C 0.1263(3) 0.20517(19) 0.54251(19) 0.0184(7) Uani 1 1 d . . .
C2 C -0.0062(3) 0.1790(2) 0.5623(2) 0.0208(7) Uani 1 1 d . . .
H2 H -0.0357 0.1234 0.5658 0.025 Uiso 1 1 calc R . .
C3 C -0.0868(5) 0.2500 0.5759(3) 0.0214(10) Uani 1 2 d S . .
H3 H -0.1786 0.2500 0.5914 0.026 Uiso 1 2 calc SR . .
C4 C 0.0089(4) 0.2067(3) 0.3205(3) 0.0447(11) Uani 1 1 d . . .
H4 H 0.0782 0.1721 0.2988 0.054 Uiso 1 1 calc R . .
C5 C -0.1119(4) 0.1801(2) 0.3583(3) 0.0392(9) Uani 1 1 d . . .
H5 H -0.1387 0.1243 0.3665 0.047 Uiso 1 1 calc R . .
C6 C -0.1855(5) 0.2500 0.3817(3) 0.0365(13) Uani 1 2 d S . .
H6 H -0.2710 0.2500 0.4089 0.044 Uiso 1 2 calc SR . .
C7 C 0.3719(4) 0.0201(2) 0.6572(2) 0.0309(8) Uani 1 1 d . . .
H7A H 0.4587 0.0471 0.6647 0.046 Uiso 1 1 calc R . .
H7B H 0.3740 -0.0151 0.6042 0.046 Uiso 1 1 calc R . .
H7C H 0.3525 -0.0137 0.7097 0.046 Uiso 1 1 calc R . .
C8 C 0.2634(3) 0.08599(18) 0.6463(2) 0.0232(7) Uani 1 1 d . . .
H8 H 0.1772 0.0558 0.6384 0.028 Uiso 1 1 calc R . .
C9 C 0.2485(4) 0.1387(2) 0.7297(2) 0.0364(9) Uani 1 1 d . . .
H9A H 0.2222 0.1036 0.7799 0.055 Uiso 1 1 calc R . .
H9B H 0.1802 0.1809 0.7197 0.055 Uiso 1 1 calc R . .
H9C H 0.3338 0.1656 0.7432 0.055 Uiso 1 1 calc R . .
C10 C 0.3025(3) 0.0801(2) 0.4526(2) 0.0218(7) Uani 1 1 d . . .
H10 H 0.3755 0.0407 0.4684 0.026 Uiso 1 1 calc R . .
C11 C 0.1759(4) 0.0289(2) 0.4394(2) 0.0261(8) Uani 1 1 d . . .
H11A H 0.1013 0.0657 0.4251 0.039 Uiso 1 1 calc R . .
H11B H 0.1560 -0.0016 0.4941 0.039 Uiso 1 1 calc R . .
H11C H 0.1894 -0.0102 0.3904 0.039 Uiso 1 1 calc R . .
C12 C 0.3462(4) 0.1252(2) 0.3680(2) 0.0273(7) Uani 1 1 d . . .
H12A H 0.3513 0.0858 0.3186 0.041 Uiso 1 1 calc R . .
H12B H 0.4339 0.1503 0.3776 0.041 Uiso 1 1 calc R . .
H12C H 0.2812 0.1685 0.3537 0.041 Uiso 1 1 calc R . .
P1 P 0.28488(8) 0.15249(5) 0.54658(5) 0.0172(2) Uani 1 1 d . . .
Cl1 Cl 0.60401(9) 0.35706(5) 0.54292(5) 0.0253(2) Uani 1 1 d . . .
Fe1 Fe -0.00949(7) 0.2500 0.44923(4) 0.0200(2) Uani 1 2 d S . .
Pd1 Pd 0.44376(3) 0.2500 0.54914(2) 0.01749(16) Uani 1 2 d S . .

loop_
_atom_site_aniso_label
_atom_site_aniso_U_11
_atom_site_aniso_U_22
_atom_site_aniso_U_33
_atom_site_aniso_U_23
_atom_site_aniso_U_13
_atom_site_aniso_U_12
C1 0.0215(18) 0.0170(17) 0.0167(15) -0.0004(11) -0.0001(12) -0.0006(13)
C2 0.0220(18) 0.0179(15) 0.0226(16) 0.0018(12) -0.0006(13) -0.0036(13)
C3 0.015(2) 0.027(2) 0.023(2) 0.000 0.0022(18) 0.000
C4 0.038(2) 0.071(3) 0.025(2) -0.0147(18) -0.0106(17) 0.017(2)
C5 0.051(3) 0.032(2) 0.034(2) -0.0038(17) -0.0189(19) -0.0054(19)
C6 0.023(3) 0.064(4) 0.022(3) 0.000 -0.006(2) 0.000
C7 0.035(2) 0.0269(18) 0.0313(19) 0.0085(14) 0.0034(16) 0.0058(15)
C8 0.0292(19) 0.0165(15) 0.0239(17) 0.0050(13) 0.0029(14) 0.0017(13)
C9 0.056(3) 0.0299(19) 0.0237(18) 0.0024(15) 0.0079(17) 0.0076(19)
C10 0.0248(18) 0.0175(16) 0.0230(17) -0.0032(12) 0.0021(13) 0.0010(13)
C11 0.0306(19) 0.0213(17) 0.0264(18) -0.0058(13) 0.0014(14) -0.0055(15)
C12 0.0298(19) 0.0276(18) 0.0245(17) -0.0026(13) 0.0016(14) -0.0021(15)
P1 0.0182(5) 0.0131(4) 0.0203(4) 0.0003(3) -0.0002(3) 0.0001(3)
Cl1 0.0207(5) 0.0190(4) 0.0361(5) 0.0007(3) -0.0022(3) -0.0025(3)
Fe1 0.0192(4) 0.0216(4) 0.0190(4) 0.000 -0.0020(2) 0.000
Pd1 0.0170(2) 0.0138(2) 0.0216(2) 0.000 -0.00072(13) 0.000

loop_
_atom_type_symbol
_atom_type_description
_atom_type_scat_dispersion_real
_atom_type_scat_dispersion_imag
_atom_type_scat_source
C C 0.0033 0.0016 'International Tables Vol C Tables 4.2.6.8 and 6.1.1.4'
H H 0.0000 0.0000 'International Tables Vol C Tables 4.2.6.8 and 6.1.1.4'
P P 0.1023 0.0942 'International Tables Vol C Tables 4.2.6.8 and 6.1.1.4'
Cl Cl 0.1484 0.1585 'International Tables Vol C Tables 4.2.6.8 and 6.1.1.4'
Fe Fe 0.3463 0.8444 'International Tables Vol C Tables 4.2.6.8 and 6.1.1.4'
Pd Pd -0.9988 1.0072 'International Tables Vol C Tables 4.2.6.8 and 6.1.1.4'

loop_
_geom_angle_atom_site_label_1
_geom_angle_atom_site_label_2
_geom_angle_atom_site_label_3
_geom_angle
_geom_angle_site_symmetry_1
_geom_angle_site_symmetry_3
C2 C1 C1 107.25(19) . 8_565
C2 C1 P1 132.4(2) . .
C1 C1 P1 118.18(10) 8_565 .
C2 C1 Fe1 68.56(18) . .
C1 C1 Fe1 69.62(8) 8_565 .
P1 C1 Fe1 139.70(16) . .
C3 C2 C1 108.7(3) . .
C3 C2 Fe1 69.9(2) . .
C1 C2 Fe1 71.11(18) . .
C3 C2 H2 125.6 . .
C1 C2 H2 125.6 . .
Fe1 C2 H2 124.9 . .
C2 C3 C2 108.0(4) 8_565 .
C2 C3 Fe1 69.6(2) 8_565 .
C2 C3 Fe1 69.6(2) . .
C2 C3 H3 126.0 8_565 .
C2 C3 H3 126.0 . .
Fe1 C3 H3 126.4 . .
C4 C4 C5 107.9(2) 8_565 .
C4 C4 Fe1 70.14(13) 8_565 .
C5 C4 Fe1 69.5(2) . .
C4 C4 H4 126.1 8_565 .
C5 C4 H4 126.1 . .
Fe1 C4 H4 125.9 . .
C6 C5 C4 108.0(4) . .
C6 C5 Fe1 69.5(2) . .
C4 C5 Fe1 70.6(2) . .
C6 C5 H5 126.0 . .
C4 C5 H5 126.0 . .
Fe1 C5 H5 125.5 . .
C5 C6 C5 108.3(5) 8_565 .
C5 C6 Fe1 70.5(3) 8_565 .
C5 C6 Fe1 70.5(3) . .
C5 C6 H6 125.8 8_565 .
C5 C6 H6 125.8 . .
Fe1 C6 H6 124.7 . .
C8 C7 H7A 109.5 . .
C8 C7 H7B 109.5 . .
H7A C7 H7B 109.5 . .
C8 C7 H7C 109.5 . .
H7A C7 H7C 109.5 . .
H7B C7 H7C 109.5 . .
C9 C8 C7 111.8(3) . .
C9 C8 P1 110.5(2) . .
C7 C8 P1 114.0(2) . .
C9 C8 H8 106.7 . .
C7 C8 H8 106.7 . .
P1 C8 H8 106.7 . .
C8 C9 H9A 109.5 . .
C8 C9 H9B 109.5 . .
H9A C9 H9B 109.5 . .
C8 C9 H9C 109.5 . .
H9A C9 H9C 109.5 . .
H9B C9 H9C 109.5 . .
C12 C10 C11 112.9(3) . .
C12 C10 P1 111.1(2) . .
C11 C10 P1 111.4(2) . .
C12 C10 H10 107.0 . .
C11 C10 H10 107.0 . .
P1 C10 H10 107.0 . .
C10 C11 H11A 109.5 . .
C10 C11 H11B 109.5 . .
H11A C11 H11B 109.5 . .
C10 C11 H11C 109.5 . .
H11A C11 H11C 109.5 . .
H11B C11 H11C 109.5 . .
C10 C12 H12A 109.5 . .
C10 C12 H12B 109.5 . .
H12A C12 H12B 109.5 . .
C10 C12 H12C 109.5 . .
H12A C12 H12C 109.5 . .
H12B C12 H12C 109.5 . .
C1 P1 C10 111.02(15) . .
C1 P1 C8 101.47(14) . .
C10 P1 C8 105.11(15) . .
C1 P1 Pd1 107.10(10) . .
C10 P1 Pd1 113.09(11) . .
C8 P1 Pd1 118.45(11) . .
C6 Fe1 C5 39.98(14) . .
C6 Fe1 C5 39.98(14) . 8_565
C5 Fe1 C5 67.1(2) . 8_565
C6 Fe1 C2 115.23(15) . 8_565
C5 Fe1 C2 150.37(16) . 8_565
C5 Fe1 C2 104.49(15) 8_565 8_565
C6 Fe1 C2 115.23(15) . .
C5 Fe1 C2 104.49(15) . .
C5 Fe1 C2 150.37(16) 8_565 .
C2 Fe1 C2 68.15(18) 8_565 .
C6 Fe1 C3 97.7(2) . .
C5 Fe1 C3 115.32(16) . .
C5 Fe1 C3 115.32(16) 8_565 .
C2 Fe1 C3 40.46(12) 8_565 .
C2 Fe1 C3 40.46(12) . .
C6 Fe1 C4 67.11(18) . .
C5 Fe1 C4 39.94(17) . .
C5 Fe1 C4 66.96(16) 8_565 .
C2 Fe1 C4 164.64(17) 8_565 .
C2 Fe1 C4 125.71(16) . .
C3 Fe1 C4 154.25(16) . .
C6 Fe1 C4 67.11(18) . 8_565
C5 Fe1 C4 66.96(16) . 8_565
C5 Fe1 C4 39.94(17) 8_565 8_565
C2 Fe1 C4 125.71(16) 8_565 8_565
C2 Fe1 C4 164.64(16) . 8_565
C3 Fe1 C4 154.25(16) . 8_565
C4 Fe1 C4 39.7(3) . 8_565
C6 Fe1 C1 154.33(13) . 8_565
C5 Fe1 C1 165.36(14) . 8_565
C5 Fe1 C1 125.65(14) 8_565 8_565
C2 Fe1 C1 40.34(13) 8_565 8_565
C2 Fe1 C1 68.16(12) . 8_565
C3 Fe1 C1 67.93(15) . 8_565
C4 Fe1 C1 133.58(15) . 8_565
C4 Fe1 C1 116.92(14) 8_565 8_565
C6 Fe1 C1 154.33(13) . .
C5 Fe1 C1 125.65(14) . .
C5 Fe1 C1 165.36(14) 8_565 .
C2 Fe1 C1 68.16(12) 8_565 .
C2 Fe1 C1 40.34(13) . .
C3 Fe1 C1 67.93(15) . .
C4 Fe1 C1 116.92(14) . .
C4 Fe1 C1 133.58(15) 8_565 .
C1 Fe1 C1 40.76(17) 8_565 .
P1 Pd1 P1 89.44(4) . 8_565
P1 Pd1 Cl1 175.95(3) . .
P1 Pd1 Cl1 88.08(3) 8_565 .
P1 Pd1 Cl1 88.08(3) . 8_565
P1 Pd1 Cl1 175.95(3) 8_565 8_565
Cl1 Pd1 Cl1 94.22(4) . 8_565

loop_
_geom_bond_atom_site_label_1
_geom_bond_atom_site_label_2
_geom_bond_distance
_geom_bond_site_symmetry_2
C1 C2 1.426(5) .
C1 C1 1.452(6) 8_565
C1 P1 1.807(3) .
C1 Fe1 2.084(3) .
C2 C3 1.420(4) .
C2 Fe1 2.050(3) .
C2 H2 0.9500 .
C3 C2 1.420(4) 8_565
C3 Fe1 2.054(5) .
C3 H3 0.9500 .
C4 C4 1.403(9) 8_565
C4 C5 1.405(6) .
C4 Fe1 2.065(4) .
C4 H4 0.9500 .
C5 C6 1.397(5) .
C5 Fe1 2.050(4) .
C5 H5 0.9500 .
C6 C5 1.397(5) 8_565
C6 Fe1 2.036(5) .
C6 H6 0.9500 .
C7 C8 1.533(5) .
C7 H7A 0.9800 .
C7 H7B 0.9800 .
C7 H7C 0.9800 .
C8 C9 1.523(5) .
C8 P1 1.858(3) .
C8 H8 1.0000 .
C9 H9A 0.9800 .
C9 H9B 0.9800 .
C9 H9C 0.9800 .
C10 C12 1.529(5) .
C10 C11 1.529(5) .
C10 P1 1.843(3) .
C10 H10 1.0000 .
C11 H11A 0.9800 .
C11 H11B 0.9800 .
C11 H11C 0.9800 .
C12 H12A 0.9800 .
C12 H12B 0.9800 .
C12 H12C 0.9800 .
P1 Pd1 2.2438(8) .
Cl1 Pd1 2.3659(8) .
Fe1 C5 2.050(4) 8_565
Fe1 C2 2.050(3) 8_565
Fe1 C4 2.065(4) 8_565
Fe1 C1 2.084(3) 8_565
Pd1 P1 2.2438(8) 8_565
Pd1 Cl1 2.3659(8) 8_565
